data_2200441
loop_
_publ_author_name
'Pifferi, Augusto'
'Camalli, Mercedes'
'Silvestri, Romano'
'De Martino, Gabriella'
'Massa, Silvio'
'Artico, Marino'

_publ_section_title
;
 1-Amino-6-chloro-2-(1<i>H</i>-pyrrol-2-yl)benzimidazole (RS 1350)
;
_journal_issue 9
_journal_name_full 'Acta Crystallographica Section E'
_journal_page_first o819
_journal_page_last o821
_journal_paper_doi 10.1107/S1600536801010856
_journal_volume 57
_journal_year 2001
_chemical_formula_sum 'C11 H9 Cl N4'
_chemical_formula_weight 232.67
_chemical_name_systematic ?
_space_group_IT_number 61
_symmetry_cell_setting orthorhombic
_symmetry_space_group_name_Hall '-P 2ac 2ab'
_symmetry_space_group_name_H-M 'P b c a'
_cell_angle_alpha 90.000
_cell_angle_beta 90.000
_cell_angle_gamma 90.000
_cell_formula_units_Z 8
_cell_length_a 10.065(2)
_cell_length_b 23.178(4)
_cell_length_c 9.077(3)
_cell_measurement_reflns_used 32
_cell_measurement_temperature 293
_cell_measurement_theta_max 16.02
_cell_measurement_theta_min 2.85
_cell_volume 2117.5(9)
_computing_cell_refinement R3m/V
_computing_data_collection 'R3m/V (Siemens, 1989)'
_computing_data_reduction 'XDISK (Siemens, 1989) '
_computing_molecular_graphics CAOS
_computing_publication_material CAOS
_computing_structure_refinement 'CAOS (Camalli & Spagna, 1994)'
_computing_structure_solution 'SIR97 (Altomare et al., 1999)'
_diffrn_ambient_temperature 293
_diffrn_measured_fraction_theta_full .99
_diffrn_measured_fraction_theta_max .99
_diffrn_measurement_device 'Siemens P3 automatic four circle'
_diffrn_measurement_method \q/2\q
_diffrn_radiation_monochromator graphite
_diffrn_radiation_source 'X-ray tube'
_diffrn_radiation_type MoK\a
_diffrn_radiation_wavelength .71069
_diffrn_reflns_av_R_equivalents .063
_diffrn_reflns_limit_h_max 16
_diffrn_reflns_limit_h_min 0
_diffrn_reflns_limit_k_max 37
_diffrn_reflns_limit_k_min 0
_diffrn_reflns_limit_l_max 14
_diffrn_reflns_limit_l_min 0
_diffrn_reflns_number 5213
_diffrn_reflns_theta_full 35.07
_diffrn_reflns_theta_max 35.07
_diffrn_reflns_theta_min 1.76
_diffrn_standards_decay_% none
_diffrn_standards_interval_count 97
_diffrn_standards_number 3
_exptl_absorpt_coefficient_mu .336
_exptl_absorpt_correction_type none
_exptl_crystal_colour brown
_exptl_crystal_density_diffrn 1.460
_exptl_crystal_density_method 'not measured'
_exptl_crystal_description prism
_exptl_crystal_F_000 960
_exptl_crystal_size_max .3
_exptl_crystal_size_mid .2
_exptl_crystal_size_min .15
_refine_diff_density_max .26
_refine_diff_density_min -.24
_refine_ls_abs_structure_details
;
;
_refine_ls_extinction_method none
_refine_ls_goodness_of_fit_all .970
_refine_ls_goodness_of_fit_ref .970
_refine_ls_hydrogen_treatment constr
_refine_ls_matrix_type full
_refine_ls_number_parameters 145
_refine_ls_number_reflns 1194
_refine_ls_R_factor_all .042
_refine_ls_R_factor_gt .042
_refine_ls_shift/su_max .001
_refine_ls_shift/su_mean .000
_refine_ls_structure_factor_coef F
_refine_ls_weighting_details '     w=1/(0.2+F+0.0792F^2^)'
_refine_ls_weighting_scheme calc
_refine_ls_wR_factor_all .070
_refine_ls_wR_factor_ref .070
_reflns_number_gt 1194
_reflns_number_total 4669
_reflns_threshold_expression F>3\s(F)
_cod_data_source_file ci6034.cif
_cod_data_source_block I
_cod_depositor_comments
;
The following automatic conversions were performed:
'_atom_site_thermal_displace_type' value 'uani' changed to 'Uani'
according to '/home/saulius/struct/CIF-dictionaries/cif_core.dic'
dictionary named 'cif_core.dic' version 2.4.1 from 2010-06-29 (16
times).

'_atom_site_thermal_displace_type' value 'uiso' changed to 'Uiso'
according to '/home/saulius/struct/CIF-dictionaries/cif_core.dic'
dictionary named 'cif_core.dic' version 2.4.1 from 2010-06-29 (9 times).

Automatic conversion script
Id: cif_fix_enum 1527 2010-12-29 10:47:43Z saulius 

The following automatic conversions were performed:

'_refine_ls_matrix_type' value 'Full' changed to 'full' according to
/home/saulius/struct/CIF-dictionaries/cif_core.dic dictionary named
'cif_core.dic' version 2.4.1 from
2010-06-29.

'_atom_site_thermal_displace_type' value 'uani' changed
to 'Uani' according to
/home/saulius/struct/CIF-dictionaries/cif_core.dic dictionary named
'cif_core.dic' version 2.4.1 from 2010-06-29 (16
times).

'_atom_site_thermal_displace_type' value 'uiso' changed to
'Uiso' according to
/home/saulius/struct/CIF-dictionaries/cif_core.dic dictionary named
'cif_core.dic' version 2.4.1 from 2010-06-29 (9 times).

Automatic conversion script
Id: cif_fix_values 1715 2011-07-08 13:25:40Z adriana 
;
_cod_database_code 2200441

loop_
_symmetry_equiv_pos_as_xyz
+x,+y,+z
-x,-y,-z
1/2-x,-y,1/2+z
1/2+x,+y,1/2-z
1/2+x,1/2-y,-z
1/2-x,1/2+y,+z
-x,1/2+y,1/2-z
+x,1/2-y,1/2+z

loop_
_atom_site_aniso_label
_atom_site_aniso_U_11
_atom_site_aniso_U_22
_atom_site_aniso_U_33
_atom_site_aniso_U_12
_atom_site_aniso_U_13
_atom_site_aniso_U_23
Cl1 .0788(9) .0509(6) .0812(9) -.0224(6) -.0011(7) -.0001(6)
N1 .0320(10) .041(2) .036(2) .0040(10) .0040(10) -.0010(10)
N2 .041(2) .057(2) .036(2) .001(2) .0090(10) -.002(2)
N3 .038(2) .042(2) .041(2) .0000(10) .004(2) .0000(10)
N4 .047(2) .051(2) .047(2) .004(2) .005(2) -.005(2)
C1 .032(2) .038(2) .036(2) .0000(10) -.003(2) .003(2)
C2 .034(2) .040(2) .034(2) .0030(10) .000(2) .003(2)
C3 .035(2) .042(2) .038(2) .002(2) .001(2) .001(2)
C4 .037(2) .050(2) .043(2) -.002(2) -.001(2) .005(2)
C5 .045(2) .041(2) .056(2) -.008(2) -.011(2) .002(2)
C6 .054(3) .042(2) .049(2) -.001(2) -.008(2) -.004(2)
C7 .042(2) .051(2) .040(2) .005(2) -.002(2) -.006(2)
C8 .041(2) .037(2) .039(2) .0040(10) -.004(2) -.001(2)
C9 .048(2) .041(2) .049(2) -.003(2) .000(2) .003(2)
C10 .058(3) .038(2) .062(3) -.003(2) -.013(2) .005(2)
C11 .064(3) .044(2) .058(3) .006(2) -.005(2) -.007(2)

loop_
_atom_site_label
_atom_site_fract_x
_atom_site_fract_y
_atom_site_fract_z
_atom_site_U_iso_or_equiv
_atom_site_thermal_displace_type
_atom_site_occupancy
Cl1 .84840(10) .27550(10) .2733(2) .0703(5) Uani 1.000
N1 .6985(3) .06430(10) .1606(3) .0360(10) Uani 1.000
N2 .7708(3) .0462(2) .0358(3) .0450(10) Uani 1.000
N3 .5533(3) .05910(10) .3468(4) .0410(10) Uani 1.000
N4 .6142(4) -.0547(2) .0682(4) .0480(10) Uani 1.000
C1 .6053(4) .0316(2) .2325(4) .0360(10) Uani 1.000
C2 .7060(4) .1169(2) .2311(4) .0360(10) Uani 1.000
C3 .6153(4) .1128(2) .3482(4) .0390(10) Uani 1.000
C4 .7788(4) .1668(2) .2034(4) .0440(10) Uani 1.000
C5 .7592(4) .2115(2) .3006(5) .0470(10) Uani 1.000
C6 .6718(4) .2087(2) .4191(5) .0480(10) Uani 1.000
C7 .5993(4) .1592(2) .4451(4) .0440(10) Uani 1.000
C8 .5653(4) -.0262(2) .1893(4) .0390(10) Uani 1.000
C9 .4711(4) -.0606(2) .2537(5) .0460(10) Uani 1.000
C10 .4638(5) -.1115(2) .1688(5) .0530(10) Uani 1.000
C11 .5529(5) -.1064(2) .0557(5) .055(2) Uani 1.000
H1a .8641 .0477 .0574 .046 Uiso 1.000
H1b .7514 .0716 -.0449 .046 Uiso 1.000
H4n .6815 -.0402 .0030 .048 Uiso 1.000
H4c .8387 .1699 .1216 .044 Uiso 1.000
H6 .6620 .2414 .4831 .048 Uiso 1.000
H7 .5394 .1566 .5271 .045 Uiso 1.000
H9 .4200 -.0517 .3401 .047 Uiso 1.000
H10 .4067 -.1438 .1875 .052 Uiso 1.000
H11 .5681 -.1346 -.0199 .057 Uiso 1.000

loop_
_atom_type_symbol
_atom_type_description
_atom_type_scat_dispersion_real
_atom_type_scat_dispersion_imag
_atom_type_scat_source
'H   ' 'Hydrogen    ' .0000 .0000 ' Int. Tab. C, 4.2.6.8, 6.1.1.4'
'C   ' 'Carbon      ' .0020 .0020 ' Int. Tab. C, 4.2.6.8, 6.1.1.4'
'N   ' 'Nitrogen    ' .0040 .0030 ' Int. Tab. C, 4.2.6.8, 6.1.1.4'
'Cl  ' 'Chlorine    ' .1320 .1590 ' Int. Tab. C, 4.2.6.8, 6.1.1.4'

loop_
_geom_angle_atom_site_label_1
_geom_angle_atom_site_label_2
_geom_angle_atom_site_label_3
_geom_angle
_geom_angle_publ_flag
N2 N1 C1 124.8(3) no
C2 N1 C1 107.8(3) no
C2 N1 N2 127.4(3) no
H1a N2 H1b 109.5 no
N1 N2 H1b 109.0 no
N1 N2 H1a 109.3 no
C1 N3 C3 105.1(3) no
H4n N4 C11 125.4 no
C8 N4 C11 109.2(4) no
C8 N4 H4n 125.3 no
N1 C1 C8 124.8(3) no
N3 C1 C8 123.1(3) no
N3 C1 N1 112.1(3) no
N1 C2 C3 104.7(3) no
C4 C2 C3 122.4(3) no
C4 C2 N1 132.8(3) no
C2 C3 N3 110.2(3) no
C7 C3 N3 129.9(3) no
C7 C3 C2 119.8(4) no
H4c C4 C2 122.3 no
C5 C4 C2 115.8(4) no
C5 C4 H4c 121.9 no
Cl1 C5 C6 118.2(3) no
C4 C5 C6 123.5(4) no
C4 C5 Cl1 118.3(3) no
H6 C6 C5 119.7 no
C7 C6 C5 120.3(4) no
C7 C6 H6 119.9 no
H7 C7 C3 120.7 no
C6 C7 C3 118.1(4) no
C6 C7 H7 121.1 no
C1 C8 N4 124.1(3) no
C9 C8 N4 108.1(3) no
C9 C8 C1 127.8(4) no
C10 C9 H9 126.7 no
C8 C9 H9 126.5 no
C8 C9 C10 106.8(4) no
H10 C10 C9 126.0 no
C11 C10 C9 107.8(4) no
C11 C10 H10 126.3 no
C10 C11 N4 108.2(4) no
H11 C11 N4 126.1 no
H11 C11 C10 125.7 no

loop_
_geom_bond_atom_site_label_1
_geom_bond_atom_site_label_2
_geom_bond_site_symmetry_1
_geom_bond_site_symmetry_2
_geom_bond_distance
_geom_bond_publ_flag
Cl1 C5 . . 1.751(4) no
N1 N2 . . 1.411(4) no
N1 C1 . . 1.372(5) no
N1 C2 . . 1.380(5) no
N2 H1a . . .96 no
N2 H1b . . .96 no
N3 C1 . . 1.326(5) no
N3 C3 . . 1.391(5) no
N4 C8 . . 1.374(5) no
N4 C11 . . 1.354(6) no
N4 H4n . . .96 no
C1 C8 . . 1.452(5) no
C2 C3 . . 1.405(5) no
C2 C4 . . 1.390(5) no
C3 C7 . . 1.399(6) no
C4 C5 . . 1.376(6) no
C4 H4c . . .96 no
C5 C6 . . 1.391(6) no
C6 C7 . . 1.380(6) no
C6 H6 . . .96 no
C7 H7 . . .96 no
C8 C9 . . 1.370(6) no
C9 C10 . . 1.411(6) no
C9 H9 . . .96 no
C10 C11 . . 1.367(7) no
C10 H10 . . .96 no
C11 H11 . . .96 no

loop_
_cod_related_entry_id
_cod_related_entry_database
_cod_related_entry_code
1 ChemSpider 21132740
